data_2106579
loop_
_publ_author_name
'Philippe, M.J.'
'Roques, B.'
'Malaman, B.'

_publ_section_title
;
 Structures cristallines des phases Fe3 Ga4 et Cr3 Ga4
;
_journal_name_full 'Acta Crystallographica B (24,1968-38,1982)'
_journal_page_first 477
_journal_page_last 482
_journal_volume 31
_journal_year 1975
_chemical_formula_sum 'Fe3 Ga4'
_chemical_name_systematic 'Ga4 Fe3'
_space_group_IT_number 12
_symmetry_space_group_name_Hall '-C 2y'
_symmetry_space_group_name_H-M 'C 1 2/m 1'
_cell_angle_alpha 90
_cell_angle_beta 106.66
_cell_angle_gamma 90
_cell_formula_units_Z 6
_cell_length_a 10.091
_cell_length_b 7.666
_cell_length_c 7.866
_cell_volume 582.952
_citation_journal_id_ASTM ACBCAR
_cod_data_source_file Philippe_ACBCAR_1975_1909.cif
_cod_data_source_block Fe3Ga4
_cod_database_code 2106579

loop_
_symmetry_equiv_pos_as_xyz
x,y,z
-x,y,-z
-x,-y,-z
x,-y,z
x+1/2,y+1/2,z
-x+1/2,y+1/2,-z
-x+1/2,-y+1/2,-z
x+1/2,-y+1/2,z

loop_
_atom_site_label
_atom_site_type_symbol
_atom_site_fract_x
_atom_site_fract_y
_atom_site_fract_z
_atom_site_occupancy
_atom_site_U_iso_or_equiv
Ga2 Ga 0.0419 0 0.3482 1 0.0
Fe3 Fe 0.2237 0 0.6374 1 0.0
Ga1 Ga 0.2689 0 0.0844 1 0.0
Ga3 Ga 0.6082 0.2034 0.1509 1 0.0
Fe2 Fe 0.4954 0 0.3106 1 0.0
Fe4 Fe 0.1358 0.2016 -0.1521 1 0.0
Fe1 Fe 0 0 0 1 0.0
Ga4 Ga 0.352 0.1857 0.4501 1 0.0
